data_7022281
loop_
_publ_author_name
'Oerum, Stephanie'
'Krabbe, Peter'
'Schau-Magnussen, Magnus'
'Furbo, S\/oren'
'Bendix, Jesper'
'Hammersh\/oi, Anders'

_publ_section_title
;
 Highly stereoselective, cobalt(III)-directed Mannich additions in water
 yielding \a-methylamino acid products.
;
_journal_issue 1
_journal_name_full 'Dalton transactions (Cambridge, England : 2003)'
_journal_page_first 292
_journal_page_last 298
_journal_paper_doi 10.1039/c2dt32250a
_journal_volume 42
_journal_year 2013
_chemical_formula_moiety 'C10 H26 Co N5 O3, Cl4 Zn'
_chemical_formula_sum 'C10 H26 Cl4 Co N5 O3 Zn'
_chemical_formula_weight 530.46
_chemical_name_common
;
rac-cdelta*-bis(ethane-1,2-diamine)((S*)-N-methyl-4-oxo-(R*)-
norvalinato-kappa$2!N,O$1!)cobalt(iii) tetrachloridozincate
;
_chemical_name_systematic
;
rac-\D*-bis(ethane-1,2-diamine)[(<i>S</i>*)-<i>N</i>-methyl-4-oxo-(<i>R</i>*)-
norvalinato-\k^2^<i>N,O</i>^1^]cobalt(III) tetrachloridozincate
;
_space_group_IT_number 14
_symmetry_cell_setting monoclinic
_symmetry_space_group_name_Hall '-P 2ybc'
_symmetry_space_group_name_H-M 'P 1 21/c 1'
_atom_sites_solution_hydrogens geom
_atom_sites_solution_primary direct
_atom_sites_solution_secondary difmap
_audit_creation_method SHELXL-97
_cell_angle_alpha 90.00
_cell_angle_beta 105.053(6)
_cell_angle_gamma 90.00
_cell_formula_units_Z 4
_cell_length_a 9.1773(6)
_cell_length_b 17.0562(15)
_cell_length_c 12.7279(10)
_cell_measurement_reflns_used 70112
_cell_measurement_temperature 122(1)
_cell_measurement_theta_max 40.00
_cell_measurement_theta_min 2.04
_cell_volume 1923.9(3)
_computing_cell_refinement 'COLLECT (Nonius, 1999)'
_computing_data_collection 'COLLECT (Nonius, 1999)'
_computing_data_reduction 'EvalCCD (Duisenberg et al., 2003)'
_computing_molecular_graphics
;
Ortep-3 (Farrugia, 1997) and Mercury (Macrae et. al., 2006)
;
_computing_publication_material SHELXL-97
_computing_structure_refinement 'SHELXL-97 (Sheldrick, 2008)'
_computing_structure_solution 'SHELXS-97 (Sheldrick, 2008)'
_diffrn_ambient_temperature 122(1)
_diffrn_measured_fraction_theta_full 0.999
_diffrn_measured_fraction_theta_max 0.999
_diffrn_measurement_device_type 'Nonius KappaCCD area-detector'
_diffrn_measurement_method '\w and \f scans'
_diffrn_radiation_monochromator graphite
_diffrn_radiation_source 'fine-focus sealed tube'
_diffrn_radiation_type MoK\a
_diffrn_radiation_wavelength 0.71073
_diffrn_reflns_av_R_equivalents 0.0361
_diffrn_reflns_av_sigmaI/netI 0.0139
_diffrn_reflns_limit_h_max 16
_diffrn_reflns_limit_h_min -16
_diffrn_reflns_limit_k_max 30
_diffrn_reflns_limit_k_min -30
_diffrn_reflns_limit_l_max 22
_diffrn_reflns_limit_l_min -23
_diffrn_reflns_number 116854
_diffrn_reflns_theta_full 40.00
_diffrn_reflns_theta_max 40.00
_diffrn_reflns_theta_min 2.04
_exptl_absorpt_coefficient_mu 2.684
_exptl_absorpt_correction_T_max 0.689
_exptl_absorpt_correction_T_min 0.541
_exptl_absorpt_correction_type integration
_exptl_absorpt_process_details
;
Gaussian integration (Coppens, 1970)
;
_exptl_crystal_colour orange
_exptl_crystal_density_diffrn 1.831
_exptl_crystal_density_method 'not measured'
_exptl_crystal_description prism
_exptl_crystal_F_000 1080
_exptl_crystal_size_max 0.343
_exptl_crystal_size_mid 0.224
_exptl_crystal_size_min 0.175
_refine_diff_density_max 0.716
_refine_diff_density_min -1.224
_refine_diff_density_rms 0.080
_refine_ls_extinction_method none
_refine_ls_goodness_of_fit_ref 1.120
_refine_ls_hydrogen_treatment constr
_refine_ls_matrix_type full
_refine_ls_number_parameters 217
_refine_ls_number_reflns 11915
_refine_ls_number_restraints 0
_refine_ls_restrained_S_all 1.120
_refine_ls_R_factor_all 0.0277
_refine_ls_R_factor_gt 0.0210
_refine_ls_shift/su_max 0.005
_refine_ls_shift/su_mean 0.000
_refine_ls_structure_factor_coef Fsqd
_refine_ls_weighting_details 'calc w=1/[\s^2^(Fo^2^)+(0.0188P)^2^+0.9854P] where P=(Fo^2^+2Fc^2^)/3'
_refine_ls_weighting_scheme calc
_refine_ls_wR_factor_gt 0.0491
_refine_ls_wR_factor_ref 0.0530
_reflns_number_gt 10634
_reflns_number_total 11915
_reflns_threshold_expression >2sigma(I)
_cod_data_source_file c2dt32250a.txt
_cod_data_source_block kcd521
_cod_original_sg_symbol_H-M 'P 21/c'
_cod_database_code 7022281

loop_
_symmetry_equiv_pos_as_xyz
'x, y, z'
'-x, y+1/2, -z+1/2'
'-x, -y, -z'
'x, -y-1/2, z-1/2'

loop_
_atom_site_label
_atom_site_type_symbol
_atom_site_fract_x
_atom_site_fract_y
_atom_site_fract_z
_atom_site_U_iso_or_equiv
_atom_site_adp_type
_atom_site_occupancy
_atom_site_symmetry_multiplicity
_atom_site_calc_flag
_atom_site_refinement_flags
Co Co 0.328802(11) 0.925602(6) 0.302986(8) 0.00730(2) Uani 1 1 d .
N1 N 0.46021(7) 0.83264(4) 0.30019(5) 0.00910(9) Uani 1 1 d .
H1 H 0.4373 0.7962 0.3512 0.011 Uiso 1 1 d R
N2 N 0.31406(7) 0.89600(4) 0.44804(5) 0.00994(9) Uani 1 1 d .
H2A H 0.4074 0.8809 0.4899 0.012 Uiso 1 1 calc R
H2B H 0.2824 0.9383 0.4811 0.012 Uiso 1 1 calc R
N3 N 0.13935(8) 0.86752(4) 0.24944(5) 0.01090(9) Uani 1 1 d .
H3A H 0.0717 0.8974 0.1993 0.013 Uiso 1 1 calc R
H3B H 0.1571 0.8221 0.2158 0.013 Uiso 1 1 calc R
N4 N 0.21855(8) 1.02345(4) 0.30919(5) 0.01097(10) Uani 1 1 d .
H4A H 0.1167 1.0135 0.2947 0.013 Uiso 1 1 calc R
H4B H 0.2499 1.0452 0.3775 0.013 Uiso 1 1 calc R
N5 N 0.33651(8) 0.96159(4) 0.15678(5) 0.01145(10) Uani 1 1 d .
H5A H 0.4339 0.9751 0.1576 0.014 Uiso 1 1 calc R
H5B H 0.3060 0.9218 0.1071 0.014 Uiso 1 1 calc R
O1 O 0.50947(6) 0.98040(3) 0.36825(5) 0.01038(8) Uani 1 1 d .
O2 O 0.75212(7) 0.96133(4) 0.45299(5) 0.01244(9) Uani 1 1 d .
O3 O 0.60373(7) 0.82559(4) 0.55152(5) 0.01395(10) Uani 1 1 d .
C10 C 0.43767(10) 0.78649(5) 0.19760(7) 0.01399(12) Uani 1 1 d .
H10A H 0.5101 0.7431 0.2091 0.017 Uiso 1 1 calc R
H10B H 0.4533 0.8206 0.1395 0.017 Uiso 1 1 calc R
H10C H 0.3348 0.7655 0.1769 0.017 Uiso 1 1 calc R
C11 C 0.62140(8) 0.85833(4) 0.33934(6) 0.00954(10) Uani 1 1 d .
H11 H 0.6595 0.8651 0.2731 0.011 Uiso 1 1 calc R
C12 C 0.63109(8) 0.93866(4) 0.39347(6) 0.00938(10) Uani 1 1 d .
C13 C 0.72276(9) 0.79735(5) 0.41009(6) 0.01180(11) Uani 1 1 d .
H13A H 0.7115 0.7471 0.3698 0.014 Uiso 1 1 calc R
H13B H 0.8290 0.8143 0.4224 0.014 Uiso 1 1 calc R
C14 C 0.69073(8) 0.78331(4) 0.51922(6) 0.01047(10) Uani 1 1 d .
C15 C 0.77044(9) 0.71610(5) 0.58521(7) 0.01407(12) Uani 1 1 d .
H15A H 0.8345 0.6897 0.5454 0.017 Uiso 1 1 calc R
H15B H 0.6960 0.6789 0.5988 0.017 Uiso 1 1 calc R
H15C H 0.8331 0.7356 0.6547 0.017 Uiso 1 1 calc R
C21 C 0.20565(9) 0.83058(5) 0.44005(6) 0.01229(11) Uani 1 1 d .
H21A H 0.1704 0.8271 0.5071 0.015 Uiso 1 1 calc R
H21B H 0.2536 0.7802 0.4296 0.015 Uiso 1 1 calc R
C31 C 0.07518(9) 0.84827(5) 0.34305(7) 0.01307(12) Uani 1 1 d .
H31A H 0.0076 0.8022 0.3253 0.016 Uiso 1 1 calc R
H31B H 0.0162 0.8932 0.3592 0.016 Uiso 1 1 calc R
C41 C 0.24909(10) 1.07850(5) 0.22668(6) 0.01278(11) Uani 1 1 d .
H41A H 0.3517 1.1010 0.2522 0.015 Uiso 1 1 calc R
H41B H 0.1749 1.1219 0.2129 0.015 Uiso 1 1 calc R
C51 C 0.23536(10) 1.03084(5) 0.12472(6) 0.01295(12) Uani 1 1 d .
H51A H 0.1297 1.0137 0.0944 0.016 Uiso 1 1 calc R
H51B H 0.2668 1.0623 0.0690 0.016 Uiso 1 1 calc R
Zn Zn 0.197551(10) 0.891801(5) -0.154955(7) 0.00993(2) Uani 1 1 d .
Cl1 Cl 0.08863(2) 0.854730(11) -0.019873(15) 0.01274(3) Uani 1 1 d .
Cl2 Cl 0.44406(2) 0.856350(14) -0.099870(19) 0.01853(4) Uani 1 1 d .
Cl3 Cl 0.07704(2) 0.828580(13) -0.308798(16) 0.01550(3) Uani 1 1 d .
Cl4 Cl 0.17333(3) 1.023221(12) -0.177294(18) 0.01701(4) Uani 1 1 d .

loop_
_atom_site_aniso_label
_atom_site_aniso_U_11
_atom_site_aniso_U_22
_atom_site_aniso_U_33
_atom_site_aniso_U_23
_atom_site_aniso_U_13
_atom_site_aniso_U_12
Co 0.00827(4) 0.00719(4) 0.00661(3) -0.00022(3) 0.00223(3) -0.00047(3)
N1 0.0102(2) 0.0086(2) 0.0092(2) -0.00139(17) 0.00359(17) -0.00099(17)
N2 0.0115(2) 0.0099(2) 0.0087(2) 0.00002(17) 0.00306(18) 0.00026(18)
N3 0.0112(2) 0.0123(2) 0.0094(2) -0.00065(18) 0.00309(18) -0.00166(19)
N4 0.0124(2) 0.0104(2) 0.0101(2) 0.00080(18) 0.00284(19) 0.00127(19)
N5 0.0133(2) 0.0121(2) 0.0093(2) 0.00026(18) 0.00348(19) -0.00072(19)
O1 0.0100(2) 0.00887(19) 0.0118(2) -0.00107(16) 0.00200(16) -0.00017(16)
O2 0.0106(2) 0.0133(2) 0.0125(2) -0.00243(18) 0.00136(17) -0.00165(17)
O3 0.0148(2) 0.0145(2) 0.0141(2) 0.00159(19) 0.00644(19) 0.00446(19)
C10 0.0155(3) 0.0139(3) 0.0128(3) -0.0058(2) 0.0040(2) -0.0004(2)
C11 0.0099(2) 0.0095(2) 0.0101(2) -0.00098(19) 0.0040(2) -0.00083(19)
C12 0.0103(2) 0.0092(2) 0.0092(2) -0.00043(19) 0.00359(19) -0.00105(19)
C13 0.0113(3) 0.0117(3) 0.0135(3) 0.0000(2) 0.0052(2) 0.0019(2)
C14 0.0092(2) 0.0098(2) 0.0122(3) 0.0002(2) 0.0026(2) -0.0001(2)
C15 0.0120(3) 0.0130(3) 0.0162(3) 0.0028(2) 0.0017(2) 0.0021(2)
C21 0.0151(3) 0.0110(3) 0.0123(3) 0.0013(2) 0.0064(2) -0.0013(2)
C31 0.0119(3) 0.0154(3) 0.0133(3) -0.0003(2) 0.0058(2) -0.0027(2)
C41 0.0163(3) 0.0095(3) 0.0123(3) 0.0012(2) 0.0032(2) -0.0004(2)
C51 0.0167(3) 0.0118(3) 0.0095(2) 0.0024(2) 0.0020(2) 0.0000(2)
Zn 0.01027(3) 0.00941(3) 0.00986(3) 0.00006(3) 0.00215(3) 0.00061(3)
Cl1 0.01467(7) 0.01349(7) 0.01082(6) 0.00035(5) 0.00470(5) -0.00022(5)
Cl2 0.01031(7) 0.02129(9) 0.02275(9) 0.00177(7) 0.00209(6) 0.00250(6)
Cl3 0.01745(8) 0.01709(8) 0.01153(7) -0.00363(6) 0.00298(6) -0.00214(6)
Cl4 0.02311(9) 0.00958(7) 0.01873(8) 0.00174(6) 0.00615(7) 0.00099(6)

loop_
_atom_type_symbol
_atom_type_description
_atom_type_scat_dispersion_real
_atom_type_scat_dispersion_imag
_atom_type_scat_source
C C 0.0033 0.0016 'International Tables Vol C Tables 4.2.6.8 and 6.1.1.4'
H H 0.0000 0.0000 'International Tables Vol C Tables 4.2.6.8 and 6.1.1.4'
O O 0.0106 0.0060 'International Tables Vol C Tables 4.2.6.8 and 6.1.1.4'
Cl Cl 0.1484 0.1585 'International Tables Vol C Tables 4.2.6.8 and 6.1.1.4'
Co Co 0.3494 0.9721 'International Tables Vol C Tables 4.2.6.8 and 6.1.1.4'
N N 0.0061 0.0033 'International Tables Vol C Tables 4.2.6.8 and 6.1.1.4'
Zn Zn 0.2839 1.4301 'International Tables Vol C Tables 4.2.6.8 and 6.1.1.4'

loop_
_geom_angle_atom_site_label_1
_geom_angle_atom_site_label_2
_geom_angle_atom_site_label_3
_geom_angle
O1 Co N2 88.89(3)
O1 Co N3 174.54(3)
N2 Co N3 85.71(3)
O1 Co N4 87.97(3)
N2 Co N4 91.08(3)
N3 Co N4 91.36(3)
O1 Co N5 91.05(3)
N2 Co N5 176.42(3)
N3 Co N5 94.29(3)
N4 Co N5 85.34(3)
O1 Co N1 86.32(3)
N2 Co N1 90.11(3)
N3 Co N1 94.45(3)
N4 Co N1 174.14(3)
N5 Co N1 93.46(3)
C10 N1 C11 110.22(6)
C10 N1 Co 119.14(5)
C11 N1 Co 108.08(4)
C10 N1 H1 104.2
C11 N1 H1 109.6
Co N1 H1 105.2
C21 N2 Co 109.89(5)
C21 N2 H2A 109.7
Co N2 H2A 109.7
C21 N2 H2B 109.7
Co N2 H2B 109.7
H2A N2 H2B 108.2
C31 N3 Co 109.30(5)
C31 N3 H3A 109.8
Co N3 H3A 109.8
C31 N3 H3B 109.8
Co N3 H3B 109.8
H3A N3 H3B 108.3
C41 N4 Co 108.32(5)
C41 N4 H4A 110.0
Co N4 H4A 110.0
C41 N4 H4B 110.0
Co N4 H4B 110.0
H4A N4 H4B 108.4
C51 N5 Co 109.34(5)
C51 N5 H5A 109.8
Co N5 H5A 109.8
C51 N5 H5B 109.8
Co N5 H5B 109.8
H5A N5 H5B 108.3
C12 O1 Co 115.96(5)
N1 C10 H10A 109.5
N1 C10 H10B 109.5
H10A C10 H10B 109.5
N1 C10 H10C 109.5
H10A C10 H10C 109.5
H10B C10 H10C 109.5
N1 C11 C13 113.28(6)
N1 C11 C12 110.45(6)
C13 C11 C12 113.01(6)
N1 C11 H11 106.5
C13 C11 H11 106.5
C12 C11 H11 106.5
O2 C12 O1 124.20(7)
O2 C12 C11 119.77(7)
O1 C12 C11 115.93(6)
C14 C13 C11 114.61(6)
C14 C13 H13A 108.6
C11 C13 H13A 108.6
C14 C13 H13B 108.6
C11 C13 H13B 108.6
H13A C13 H13B 107.6
O3 C14 C15 122.00(7)
O3 C14 C13 121.00(7)
C15 C14 C13 117.00(7)
C14 C15 H15A 109.5
C14 C15 H15B 109.5
H15A C15 H15B 109.5
C14 C15 H15C 109.5
H15A C15 H15C 109.5
H15B C15 H15C 109.5
N2 C21 C31 106.34(6)
N2 C21 H21A 110.5
C31 C21 H21A 110.5
N2 C21 H21B 110.5
C31 C21 H21B 110.5
H21A C21 H21B 108.7
N3 C31 C21 107.60(6)
N3 C31 H31A 110.2
C21 C31 H31A 110.2
N3 C31 H31B 110.2
C21 C31 H31B 110.2
H31A C31 H31B 108.5
N4 C41 C51 106.14(6)
N4 C41 H41A 110.5
C51 C41 H41A 110.5
N4 C41 H41B 110.5
C51 C41 H41B 110.5
H41A C41 H41B 108.7
N5 C51 C41 106.52(6)
N5 C51 H51A 110.4
C41 C51 H51A 110.4
N5 C51 H51B 110.4
C41 C51 H51B 110.4
H51A C51 H51B 108.6
Cl3 Zn Cl4 110.741(10)
Cl3 Zn Cl2 111.421(11)
Cl4 Zn Cl2 111.110(9)
Cl3 Zn Cl1 107.951(9)
Cl4 Zn Cl1 108.657(9)
Cl2 Zn Cl1 106.789(10)

loop_
_geom_bond_atom_site_label_1
_geom_bond_atom_site_label_2
_geom_bond_distance
_geom_bond_publ_flag
Co O1 1.8967(6) y
Co N1 1.9980(7) y
Co N2 1.9524(7) y
Co N3 1.9630(7) y
Co N4 1.9639(7) y
Co N5 1.9782(7) y
N1 C10 1.4923(10) ?
N1 C11 1.4986(10) ?
N1 H1 0.9599 ?
N2 C21 1.4808(10) ?
N2 H2A 0.9200 ?
N2 H2B 0.9200 ?
N3 C31 1.4962(10) ?
N3 H3A 0.9200 ?
N3 H3B 0.9200 ?
N4 C41 1.4885(10) ?
N4 H4A 0.9200 ?
N4 H4B 0.9200 ?
N5 C51 1.4921(11) ?
N5 H5A 0.9200 ?
N5 H5B 0.9200 ?
O1 C12 1.2920(9) ?
O2 C12 1.2329(9) ?
O3 C14 1.2235(10) ?
C10 H10A 0.9800 ?
C10 H10B 0.9800 ?
C10 H10C 0.9800 ?
C11 C13 1.5240(11) ?
C11 C12 1.5259(10) ?
C11 H11 1.0000 ?
C13 C14 1.5117(11) ?
C13 H13A 0.9900 ?
C13 H13B 0.9900 ?
C14 C15 1.4951(11) ?
C15 H15A 0.9800 ?
C15 H15B 0.9800 ?
C15 H15C 0.9800 ?
C21 C31 1.5104(12) ?
C21 H21A 0.9900 ?
C21 H21B 0.9900 ?
C31 H31A 0.9900 ?
C31 H31B 0.9900 ?
C41 C51 1.5086(11) ?
C41 H41A 0.9900 ?
C41 H41B 0.9900 ?
C51 H51A 0.9900 ?
C51 H51B 0.9900 ?
Zn Cl3 2.2573(3) ?
Zn Cl4 2.2631(3) ?
Zn Cl2 2.2696(3) ?
Zn Cl1 2.2908(2) ?

loop_
_geom_hbond_atom_site_label_D
_geom_hbond_atom_site_label_H
_geom_hbond_atom_site_label_A
_geom_hbond_distance_DH
_geom_hbond_distance_HA
_geom_hbond_distance_DA
_geom_hbond_angle_DHA
_geom_hbond_site_symmetry_A
N1 H1 O3 0.96 2.66 3.1295(9) 110.8 .
N1 H1 Cl2 0.96 2.67 3.4826(7) 142.3 4_576
N2 H2A O3 0.92 2.00 2.9026(9) 164.9 .
N2 H2B O2 0.92 1.97 2.8766(9) 169.4 3_676
N3 H3A Cl4 0.92 2.58 3.3439(8) 141.2 3_575
N3 H3B Cl3 0.92 2.67 3.4415(8) 142.1 4_576
N4 H4A Cl4 0.92 2.77 3.6400(8) 159.2 3_575
N4 H4B O2 0.92 2.17 2.9798(9) 147.1 3_676
N4 H4B O3 0.92 2.62 3.3061(10) 132.2 3_676
N5 H5B Cl1 0.92 2.50 3.3008(7) 146.4 .
